data_4512591
loop_
_publ_author_name
'Selvaraju, Manikandan'
'Sun, Chung-Ming'

_publ_section_title
;
 Unprecedented one-pot chemocontrolled entry to thioxoimidazolidinones and
 aminoimidazolones: synthesis of kinase inhibitor leucettamine B.
;
_journal_issue 3
_journal_name_full 'ACS combinatorial science'
_journal_page_first 182
_journal_page_last 189
_journal_paper_doi 10.1021/co500152s
_journal_volume 17
_journal_year 2015
_chemical_formula_sum 'C22 H25 N4 O2'
_chemical_formula_weight 377.46
_chemical_name_systematic
; 
 ? 
;
_space_group_IT_number 56
_symmetry_cell_setting orthorhombic
_symmetry_space_group_name_Hall '-P 2ab 2ac'
_symmetry_space_group_name_H-M 'P c c n'
_atom_sites_solution_hydrogens geom
_atom_sites_solution_primary direct
_atom_sites_solution_secondary difmap
_audit_creation_method SHELXL-97
_cell_angle_alpha 90.00
_cell_angle_beta 90.00
_cell_angle_gamma 90.00
_cell_formula_units_Z 8
_cell_length_a 16.1623(9)
_cell_length_b 17.5366(11)
_cell_length_c 13.8202(8)
_cell_measurement_reflns_used 3652
_cell_measurement_temperature 100(2)
_cell_measurement_theta_max 23.6554
_cell_measurement_theta_min 2.9479
_cell_volume 3917.1(4)
_computing_cell_refinement 'SAINT V7.34A (Bruker AXS, 2006)'
_computing_data_collection 'APEX2 (Bruker AXS, 2010)'
_computing_data_reduction 'SAINT V7.34A (Bruker AXS, 2006)'
_computing_molecular_graphics 'SHELXTL (Sheldrick, 2008)'
_computing_publication_material SHELXTL
_computing_structure_refinement 'SHELXL-97 (Sheldrick, 2008)'
_computing_structure_solution 'SHELXS-97 (Sheldrick, 2008)'
_diffrn_ambient_temperature 100(2)
_diffrn_detector_area_resol_mean 8.3333
_diffrn_measured_fraction_theta_full 0.998
_diffrn_measured_fraction_theta_max 0.998
_diffrn_measurement_device_type 'Bruker APEX-II CCD'
_diffrn_measurement_method '\f and \w scans'
_diffrn_radiation_monochromator graphite
_diffrn_radiation_source 'fine-focus sealed tube'
_diffrn_radiation_type MoK\a
_diffrn_radiation_wavelength 0.71073
_diffrn_reflns_av_R_equivalents 0.0556
_diffrn_reflns_av_sigmaI/netI 0.0463
_diffrn_reflns_limit_h_max 15
_diffrn_reflns_limit_h_min -20
_diffrn_reflns_limit_k_max 21
_diffrn_reflns_limit_k_min -18
_diffrn_reflns_limit_l_max 17
_diffrn_reflns_limit_l_min -14
_diffrn_reflns_number 28744
_diffrn_reflns_theta_full 26.45
_diffrn_reflns_theta_max 26.45
_diffrn_reflns_theta_min 1.71
_exptl_absorpt_coefficient_mu 0.084
_exptl_absorpt_correction_T_max 0.9486
_exptl_absorpt_correction_T_min 0.8902
_exptl_absorpt_correction_type multi-scan
_exptl_absorpt_process_details 'SADABS V2008/1 (Bruker AXS)'
_exptl_crystal_colour Colorless
_exptl_crystal_density_diffrn 1.280
_exptl_crystal_density_meas ?
_exptl_crystal_density_method 'not measured'
_exptl_crystal_description Lump
_exptl_crystal_F_000 1608
_exptl_crystal_size_max 0.25
_exptl_crystal_size_mid 0.20
_exptl_crystal_size_min 0.17
_refine_diff_density_max 0.784
_refine_diff_density_min -0.980
_refine_diff_density_rms 0.240
_refine_ls_extinction_coef 0.029(2)
_refine_ls_extinction_expression Fc^*^=kFc[1+0.001xFc^2^\l^3^/sin(2\q)]^-1/4^
_refine_ls_extinction_method SHELXL
_refine_ls_goodness_of_fit_ref 1.142
_refine_ls_hydrogen_treatment constr
_refine_ls_matrix_type full
_refine_ls_number_parameters 254
_refine_ls_number_reflns 4029
_refine_ls_number_restraints 0
_refine_ls_restrained_S_all 1.142
_refine_ls_R_factor_all 0.1011
_refine_ls_R_factor_gt 0.0624
_refine_ls_shift/su_max 0.001
_refine_ls_shift/su_mean 0.000
_refine_ls_structure_factor_coef Fsqd
_refine_ls_weighting_details 'calc w=1/[\s^2^(Fo^2^)+(0.0985P)^2^+0.0000P] where P=(Fo^2^+2Fc^2^)/3'
_refine_ls_weighting_scheme calc
_refine_ls_wR_factor_gt 0.1350
_refine_ls_wR_factor_ref 0.1773
_reflns_number_gt 2746
_reflns_number_total 4029
_reflns_threshold_expression >2sigma(I)
_cod_data_source_file co500152s_si_003.cif
_cod_data_source_block 111152lt
_cod_depositor_comments
;
The following automatic conversions were performed:

'_exptl_crystal_density_meas' value 'not measured' was changed to '?'
- the value is perceived as not measured.

Automatic conversion script
Id: cif_fix_values 3008 2015-01-20 13:52:24Z robertas 

 Adding full bibliography for 4512591--4512592.cif.
;
_cod_database_code 4512591

loop_
_symmetry_equiv_pos_as_xyz
'x, y, z'
'x+1/2, -y, -z+1/2'
'-x, y+1/2, -z+1/2'
'-x+1/2, -y+1/2, z'
'-x, -y, -z'
'-x-1/2, y, z-1/2'
'x, -y-1/2, z-1/2'
'x-1/2, y-1/2, -z'

loop_
_atom_site_label
_atom_site_type_symbol
_atom_site_fract_x
_atom_site_fract_y
_atom_site_fract_z
_atom_site_U_iso_or_equiv
_atom_site_adp_type
_atom_site_occupancy
_atom_site_symmetry_multiplicity
_atom_site_calc_flag
_atom_site_refinement_flags
O1 O 0.67787(11) 0.12335(10) 0.42532(12) 0.0402(5) Uani 1 1 d .
O2 O 0.29298(9) 0.10002(9) 0.02581(11) 0.0302(4) Uani 1 1 d .
N1 N 0.68159(11) 0.08595(10) 0.22519(13) 0.0247(5) Uani 1 1 d .
N2 N 0.57284(11) 0.08447(11) 0.08307(12) 0.0260(5) Uani 1 1 d .
H2 H 0.5679 0.0618 0.1396 0.031 Uiso 1 1 calc R
N3 N 0.49938(11) 0.11843(10) -0.05724(12) 0.0221(4) Uani 1 1 d .
N4 N 0.42793(11) 0.08403(10) 0.07815(11) 0.0217(4) Uani 1 1 d .
C1 C 0.64464(18) 0.17318(16) 0.35438(18) 0.0443(7) Uani 1 1 d .
H1A H 0.6499 0.2265 0.3770 0.053 Uiso 1 1 calc R
H1B H 0.5851 0.1620 0.3455 0.053 Uiso 1 1 calc R
C2 C 0.68879(17) 0.16447(14) 0.25885(17) 0.0364(6) Uani 1 1 d .
H2A H 0.6642 0.1994 0.2105 0.044 Uiso 1 1 calc R
H2B H 0.7479 0.1780 0.2666 0.044 Uiso 1 1 calc R
C3 C 0.71480(13) 0.07459(14) 0.12784(15) 0.0278(6) Uani 1 1 d .
H3A H 0.7239 0.0195 0.1164 0.033 Uiso 1 1 calc R
H3B H 0.7688 0.1009 0.1220 0.033 Uiso 1 1 calc R
C4 C 0.65511(13) 0.10583(14) 0.05214(16) 0.0285(6) Uani 1 1 d .
H4A H 0.6600 0.1620 0.0478 0.034 Uiso 1 1 calc R
H4B H 0.6674 0.0837 -0.0122 0.034 Uiso 1 1 calc R
C5 C 0.50426(13) 0.09650(12) 0.03272(15) 0.0222(5) Uani 1 1 d .
C6 C 0.41455(13) 0.12219(12) -0.07693(15) 0.0219(5) Uani 1 1 d .
C7 C 0.37524(14) 0.14091(12) -0.15911(15) 0.0245(5) Uani 1 1 d .
H7 H 0.3166 0.1392 -0.1555 0.029 Uiso 1 1 calc R
C8 C 0.40830(14) 0.16350(12) -0.25318(15) 0.0234(5) Uani 1 1 d .
C9 C 0.35334(14) 0.16960(12) -0.33054(15) 0.0266(5) Uani 1 1 d .
H9 H 0.2965 0.1582 -0.3208 0.032 Uiso 1 1 calc R
C10 C 0.38014(15) 0.19196(13) -0.42098(15) 0.0299(6) Uani 1 1 d .
H10 H 0.3417 0.1960 -0.4728 0.036 Uiso 1 1 calc R
C11 C 0.46267(16) 0.20847(13) -0.43645(16) 0.0328(6) Uani 1 1 d .
H11 H 0.4813 0.2236 -0.4988 0.039 Uiso 1 1 calc R
C12 C 0.51792(15) 0.20284(13) -0.36055(16) 0.0309(6) Uani 1 1 d .
H12 H 0.5747 0.2141 -0.3711 0.037 Uiso 1 1 calc R
C13 C 0.49170(14) 0.18102(13) -0.26913(15) 0.0271(6) Uani 1 1 d .
H13 H 0.5303 0.1780 -0.2174 0.033 Uiso 1 1 calc R
C14 C 0.36721(14) 0.10165(12) 0.01157(15) 0.0225(5) Uani 1 1 d .
C15 C 0.41625(12) 0.07563(12) 0.18054(14) 0.0207(5) Uani 1 1 d .
C16 C 0.44209(13) 0.01056(13) 0.22789(15) 0.0243(5) Uani 1 1 d .
H16 H 0.4660 -0.0305 0.1928 0.029 Uiso 1 1 calc R
C17 C 0.43264(14) 0.00593(13) 0.32738(15) 0.0277(5) Uani 1 1 d .
H17 H 0.4509 -0.0383 0.3608 0.033 Uiso 1 1 calc R
C18 C 0.39699(14) 0.06491(13) 0.37829(16) 0.0294(6) Uani 1 1 d .
H18 H 0.3904 0.0612 0.4464 0.035 Uiso 1 1 calc R
C19 C 0.37087(15) 0.12933(13) 0.32998(15) 0.0306(6) Uani 1 1 d .
H19 H 0.3459 0.1699 0.3650 0.037 Uiso 1 1 calc R
C20 C 0.38078(14) 0.13519(13) 0.23075(15) 0.0257(5) Uani 1 1 d .
H20 H 0.3633 0.1798 0.1976 0.031 Uiso 1 1 calc R
C21 C 0.71753(15) 0.03596(13) 0.29782(15) 0.0297(6) Uani 1 1 d .
H21A H 0.7770 0.0479 0.3059 0.036 Uiso 1 1 calc R
H21B H 0.7127 -0.0178 0.2766 0.036 Uiso 1 1 calc R
C22 C 0.67326(15) 0.04652(15) 0.39273(17) 0.0362(6) Uani 1 1 d .
H22A H 0.6145 0.0318 0.3851 0.043 Uiso 1 1 calc R
H22B H 0.6982 0.0126 0.4419 0.043 Uiso 1 1 calc R

loop_
_atom_site_aniso_label
_atom_site_aniso_U_11
_atom_site_aniso_U_22
_atom_site_aniso_U_33
_atom_site_aniso_U_23
_atom_site_aniso_U_13
_atom_site_aniso_U_12
O1 0.0459(11) 0.0490(12) 0.0258(9) 0.0003(8) -0.0074(8) 0.0062(9)
O2 0.0221(9) 0.0437(10) 0.0247(9) 0.0013(7) -0.0003(7) -0.0008(7)
N1 0.0243(10) 0.0277(11) 0.0220(10) 0.0032(8) -0.0015(8) 0.0021(8)
N2 0.0203(10) 0.0391(12) 0.0184(9) 0.0063(8) 0.0007(8) 0.0002(8)
N3 0.0227(10) 0.0272(10) 0.0164(9) -0.0010(7) -0.0007(7) 0.0013(8)
N4 0.0200(10) 0.0295(11) 0.0156(9) 0.0006(8) 0.0012(7) 0.0007(8)
C1 0.0575(17) 0.0445(16) 0.0311(14) -0.0029(12) -0.0080(13) 0.0165(14)
C2 0.0509(16) 0.0270(14) 0.0313(13) 0.0030(11) -0.0062(12) 0.0042(12)
C3 0.0217(12) 0.0358(14) 0.0258(12) 0.0000(10) 0.0013(10) 0.0035(10)
C4 0.0234(12) 0.0383(14) 0.0238(12) 0.0033(10) 0.0030(10) -0.0003(10)
C5 0.0223(12) 0.0245(12) 0.0199(12) -0.0030(9) 0.0006(9) 0.0004(9)
C6 0.0240(12) 0.0217(12) 0.0199(11) -0.0023(9) -0.0007(9) 0.0009(9)
C7 0.0257(12) 0.0266(12) 0.0211(11) -0.0023(9) -0.0009(9) -0.0011(10)
C8 0.0324(13) 0.0185(12) 0.0194(11) -0.0004(9) -0.0022(9) 0.0005(9)
C9 0.0323(13) 0.0252(12) 0.0222(12) -0.0008(9) -0.0030(10) -0.0012(10)
C10 0.0440(15) 0.0275(13) 0.0182(12) -0.0010(10) -0.0047(10) -0.0025(11)
C11 0.0510(16) 0.0277(13) 0.0197(12) 0.0000(9) 0.0041(11) -0.0051(12)
C12 0.0346(14) 0.0292(13) 0.0290(13) 0.0016(10) 0.0036(11) -0.0073(11)
C13 0.0315(13) 0.0266(13) 0.0232(12) 0.0010(9) -0.0035(10) -0.0025(10)
C14 0.0236(12) 0.0246(12) 0.0193(11) -0.0018(9) -0.0013(9) 0.0007(10)
C15 0.0185(11) 0.0277(12) 0.0159(10) -0.0017(9) 0.0004(8) -0.0037(9)
C16 0.0250(12) 0.0271(12) 0.0209(11) -0.0023(9) 0.0013(9) 0.0008(10)
C17 0.0312(13) 0.0287(13) 0.0232(12) 0.0050(10) -0.0009(10) -0.0014(10)
C18 0.0335(13) 0.0366(14) 0.0181(11) 0.0008(10) 0.0026(10) -0.0060(11)
C19 0.0382(14) 0.0314(13) 0.0223(12) -0.0042(10) 0.0049(10) 0.0023(11)
C20 0.0315(13) 0.0242(12) 0.0214(11) 0.0008(9) -0.0015(10) -0.0009(10)
C21 0.0292(13) 0.0288(13) 0.0311(13) 0.0068(10) -0.0057(10) 0.0005(10)
C22 0.0336(14) 0.0445(16) 0.0306(14) 0.0106(12) -0.0059(10) -0.0055(12)

loop_
_atom_type_symbol
_atom_type_description
_atom_type_scat_dispersion_real
_atom_type_scat_dispersion_imag
_atom_type_scat_source
C C 0.0033 0.0016 'International Tables Vol C Tables 4.2.6.8 and 6.1.1.4'
H H 0.0000 0.0000 'International Tables Vol C Tables 4.2.6.8 and 6.1.1.4'
N N 0.0061 0.0033 'International Tables Vol C Tables 4.2.6.8 and 6.1.1.4'
O O 0.0106 0.0060 'International Tables Vol C Tables 4.2.6.8 and 6.1.1.4'

loop_
_geom_angle_atom_site_label_1
_geom_angle_atom_site_label_2
_geom_angle_atom_site_label_3
_geom_angle
C1 O1 C22 110.17(18)
C21 N1 C2 108.50(17)
C21 N1 C3 113.99(17)
C2 N1 C3 113.14(18)
C5 N2 C4 124.93(18)
C5 N2 H2 117.5
C4 N2 H2 117.5
C5 N3 C6 105.00(17)
C14 N4 C5 106.99(17)
C14 N4 C15 125.93(17)
C5 N4 C15 125.00(17)
O1 C1 C2 111.3(2)
O1 C1 H1A 109.4
C2 C1 H1A 109.4
O1 C1 H1B 109.4
C2 C1 H1B 109.4
H1A C1 H1B 108.0
N1 C2 C1 109.7(2)
N1 C2 H2A 109.7
C1 C2 H2A 109.7
N1 C2 H2B 109.7
C1 C2 H2B 109.7
H2A C2 H2B 108.2
N1 C3 C4 110.49(17)
N1 C3 H3A 109.6
C4 C3 H3A 109.6
N1 C3 H3B 109.6
C4 C3 H3B 109.6
H3A C3 H3B 108.1
N2 C4 C3 106.62(17)
N2 C4 H4A 110.4
C3 C4 H4A 110.4
N2 C4 H4B 110.4
C3 C4 H4B 110.4
H4A C4 H4B 108.6
N3 C5 N2 126.7(2)
N3 C5 N4 114.83(18)
N2 C5 N4 118.43(19)
C7 C6 N3 129.8(2)
C7 C6 C14 120.8(2)
N3 C6 C14 109.43(17)
C6 C7 C8 130.3(2)
C6 C7 H7 114.9
C8 C7 H7 114.9
C9 C8 C13 118.42(19)
C9 C8 C7 118.1(2)
C13 C8 C7 123.51(19)
C10 C9 C8 121.1(2)
C10 C9 H9 119.5
C8 C9 H9 119.5
C9 C10 C11 120.2(2)
C9 C10 H10 119.9
C11 C10 H10 119.9
C12 C11 C10 119.5(2)
C12 C11 H11 120.3
C10 C11 H11 120.3
C11 C12 C13 120.9(2)
C11 C12 H12 119.5
C13 C12 H12 119.5
C12 C13 C8 119.9(2)
C12 C13 H13 120.1
C8 C13 H13 120.1
O2 C14 N4 126.03(19)
O2 C14 C6 130.27(19)
N4 C14 C6 103.70(18)
C20 C15 C16 120.90(19)
C20 C15 N4 118.24(19)
C16 C15 N4 120.83(19)
C15 C16 C17 119.0(2)
C15 C16 H16 120.5
C17 C16 H16 120.5
C18 C17 C16 120.6(2)
C18 C17 H17 119.7
C16 C17 H17 119.7
C17 C18 C19 119.7(2)
C17 C18 H18 120.1
C19 C18 H18 120.1
C18 C19 C20 120.3(2)
C18 C19 H19 119.8
C20 C19 H19 119.8
C15 C20 C19 119.4(2)
C15 C20 H20 120.3
C19 C20 H20 120.3
N1 C21 C22 109.72(19)
N1 C21 H21A 109.7
C22 C21 H21A 109.7
N1 C21 H21B 109.7
C22 C21 H21B 109.7
H21A C21 H21B 108.2
O1 C22 C21 111.6(2)
O1 C22 H22A 109.3
C21 C22 H22A 109.3
O1 C22 H22B 109.3
C21 C22 H22B 109.3
H22A C22 H22B 108.0

loop_
_geom_bond_atom_site_label_1
_geom_bond_atom_site_label_2
_geom_bond_distance
O1 C1 1.419(3)
O1 C22 1.423(3)
O2 C14 1.216(3)
N1 C21 1.454(3)
N1 C2 1.458(3)
N1 C3 1.462(3)
N2 C5 1.325(3)
N2 C4 1.446(3)
N2 H2 0.8800
N3 C5 1.304(3)
N3 C6 1.399(3)
N4 C14 1.380(3)
N4 C5 1.401(3)
N4 C15 1.435(3)
C1 C2 1.508(4)
C1 H1A 0.9900
C1 H1B 0.9900
C2 H2A 0.9900
C2 H2B 0.9900
C3 C4 1.525(3)
C3 H3A 0.9900
C3 H3B 0.9900
C4 H4A 0.9900
C4 H4B 0.9900
C6 C7 1.342(3)
C6 C14 1.487(3)
C7 C8 1.460(3)
C7 H7 0.9500
C8 C9 1.394(3)
C8 C13 1.400(3)
C9 C10 1.380(3)
C9 H9 0.9500
C10 C11 1.382(3)
C10 H10 0.9500
C11 C12 1.381(3)
C11 H11 0.9500
C12 C13 1.386(3)
C12 H12 0.9500
C13 H13 0.9500
C15 C20 1.379(3)
C15 C16 1.380(3)
C16 C17 1.386(3)
C16 H16 0.9500
C17 C18 1.377(3)
C17 H17 0.9500
C18 C19 1.379(3)
C18 H18 0.9500
C19 C20 1.385(3)
C19 H19 0.9500
C20 H20 0.9500
C21 C22 1.506(3)
C21 H21A 0.9900
C21 H21B 0.9900
C22 H22A 0.9900
C22 H22B 0.9900
